data_7241014
loop_
_publ_author_name
'Kowalkowska-Zedler, Daria'
'Nedelko, Natalia'
'Kazimierczuk, Katarzyna'
'Aleshkevych, Pavlo'
'\/Lyszczek, Renata'
'\'Slawska-Waniewska, Anna'
'Pladzyk, Agnieszka'

_publ_section_title
;
 Novel tetrahedral cobalt(ii) silanethiolates: structures and magnetism
;
_journal_issue 49
_journal_name_full 'RSC Advances'
_journal_page_first 29100
_journal_page_last 29108
_journal_paper_doi 10.1039/D0RA06036D
_journal_volume 10
_journal_year 2020
_chemical_formula_moiety 'C34 H70 Co N4 O6 S2 Si2'
_chemical_formula_sum 'C34 H70 Co N4 O6 S2 Si2'
_chemical_formula_weight 810.17
_space_group_IT_number 15
_space_group_name_Hall '-C 2yc'
_space_group_name_H-M_alt 'C 1 2/c 1'
_symmetry_cell_setting monoclinic
_symmetry_Int_Tables_number 15
_symmetry_space_group_name_Hall '-C 2yc'
_symmetry_space_group_name_H-M 'C 1 2/c 1'
_atom_sites_solution_hydrogens geom
_audit_conform_dict_location ftp://ftp.iucr.org/pub/cif_core.dic
_audit_conform_dict_name cif_core.dic
_audit_conform_dict_version 2.4
_audit_creation_date 2019-08-07
_audit_creation_method 'WinGX routine CIF_UPDATE'
_audit_update_record
;
2020-06-16 deposited with the CCDC.	2020-07-31 downloaded from the CCDC.
;
_cell_angle_alpha 90
_cell_angle_beta 94.68(2)
_cell_angle_gamma 90
_cell_formula_units_Z 4
_cell_length_a 16.320(4)
_cell_length_b 9.3357(17)
_cell_length_c 28.884(8)
_cell_measurement_reflns_used 656
_cell_measurement_temperature 120(2)
_cell_measurement_theta_max 18.41
_cell_measurement_theta_min 2.48
_cell_measurement_wavelength 0.71073
_cell_volume 4386.1(18)
_computing_molecular_graphics 'Olex2 (Dolomanov et al., 2009)'
_computing_publication_material 'WinGX publication routines (Farrugia, 2012)'
_computing_structure_refinement 'SHELXL-2016/6 (Sheldrick, 2016)'
_computing_structure_solution 'SHELXT 2014/5 (Sheldrick, 2014)'
_diffrn_ambient_temperature 120(2)
_diffrn_detector 'image plate (34 cm diameter)'
_diffrn_detector_area_resol_mean 6.67
_diffrn_detector_type STOE
_diffrn_measured_fraction_theta_full 0.935
_diffrn_measured_fraction_theta_max 0.935
_diffrn_measurement_device '2-circle goniometer'
_diffrn_measurement_device_type 'STOE IPDS 2T'
_diffrn_measurement_method 'rotation method'
_diffrn_radiation_monochromator 'parabolic x-ray mirror'
_diffrn_radiation_probe x-ray
_diffrn_radiation_type MoK\a
_diffrn_radiation_wavelength 0.71073
_diffrn_reflns_av_unetI/netI 0.0358
_diffrn_reflns_Laue_measured_fraction_full 0.935
_diffrn_reflns_Laue_measured_fraction_max 0.935
_diffrn_reflns_limit_h_max 19
_diffrn_reflns_limit_h_min -19
_diffrn_reflns_limit_k_max 11
_diffrn_reflns_limit_k_min -11
_diffrn_reflns_limit_l_max 34
_diffrn_reflns_limit_l_min -34
_diffrn_reflns_number 16424
_diffrn_reflns_point_group_measured_fraction_full 0.935
_diffrn_reflns_point_group_measured_fraction_max 0.935
_diffrn_reflns_theta_full 25.242
_diffrn_reflns_theta_max 25.499
_diffrn_reflns_theta_min 2.504
_diffrn_source 'GeniX Mo, 0.05 x 0.05 mm2 microfocus'
_diffrn_standards_number 0
_exptl_absorpt_coefficient_mu 0.584
_exptl_absorpt_correction_type none
_exptl_crystal_colour blue
_exptl_crystal_density_diffrn 1.227
_exptl_crystal_density_method 'not measured'
_exptl_crystal_description plate
_exptl_crystal_F_000 1748
_exptl_crystal_size_max 0.33
_exptl_crystal_size_mid 0.10
_exptl_crystal_size_min 0.08
_refine_diff_density_max 0.554
_refine_diff_density_min -0.538
_refine_diff_density_rms 0.109
_refine_ls_extinction_method none
_refine_ls_goodness_of_fit_ref 1.118
_refine_ls_hydrogen_treatment constr
_refine_ls_matrix_type full
_refine_ls_number_parameters 233
_refine_ls_number_reflns 16424
_refine_ls_number_restraints 0
_refine_ls_restrained_S_all 1.118
_refine_ls_R_factor_all 0.0967
_refine_ls_R_factor_gt 0.0781
_refine_ls_shift/su_max 0
_refine_ls_shift/su_mean 0
_refine_ls_structure_factor_coef Fsqd
_refine_ls_weighting_details 'w=1/[\s^2^(Fo^2^)+(0.0903P)^2^+46.6101P] where P=(Fo^2^+2Fc^2^)/3'
_refine_ls_weighting_scheme calc
_refine_ls_wR_factor_gt 0.2245
_refine_ls_wR_factor_ref 0.2378
_reflns_Friedel_coverage 0
_reflns_number_gt 13044
_reflns_number_total 16424
_reflns_threshold_expression 'I > 2\s(I)'
_cod_data_source_file d0ra06036d2.cif
_cod_data_source_block ap6_2017
_cod_depositor_comments 'Adding full bibliography for 7241013--7241015.cif.'
_cod_original_cell_volume 4386.1(19)
_cod_original_sg_symbol_H-M 'C 2/c'
_cod_database_code 7241014

loop_
_symmetry_equiv_pos_as_xyz
'x, y, z'
'-x, y, -z+1/2'
'x+1/2, y+1/2, z'
'-x+1/2, y+1/2, -z+1/2'
'-x, -y, -z'
'x, -y, z-1/2'
'-x+1/2, -y+1/2, -z'
'x+1/2, -y+1/2, z-1/2'

loop_
_atom_site_label
_atom_site_type_symbol
_atom_site_fract_x
_atom_site_fract_y
_atom_site_fract_z
_atom_site_U_iso_or_equiv
_atom_site_adp_type
_atom_site_occupancy
_atom_site_site_symmetry_order
_atom_site_calc_flag
_atom_site_refinement_flags_posn
_atom_site_refinement_flags_adp
_atom_site_refinement_flags_occupancy
_atom_site_disorder_assembly
_atom_site_disorder_group
C1 C 0.5301(5) 0.5917(8) 0.6223(3) 0.0371(17) Uani 1 1 d . . . . .
C2 C 0.4893(5) 0.7056(8) 0.6501(4) 0.049(2) Uani 1 1 d . . . . .
H2A H 0.502181 0.688079 0.683325 0.074 Uiso 1 1 calc R U . . .
H2B H 0.429594 0.701799 0.642837 0.074 Uiso 1 1 calc R U . . .
H2C H 0.509703 0.800331 0.642013 0.074 Uiso 1 1 calc R U . . .
C3 C 0.6229(5) 0.6188(9) 0.6261(4) 0.055(3) Uani 1 1 d . . . . .
H3A H 0.650537 0.540414 0.611018 0.082 Uiso 1 1 calc R U . . .
H3B H 0.643265 0.623804 0.658916 0.082 Uiso 1 1 calc R U . . .
H3C H 0.63431 0.70948 0.61078 0.082 Uiso 1 1 calc R U . . .
C4 C 0.4944(6) 0.5932(11) 0.5719(3) 0.055(2) Uani 1 1 d . . . . .
H4A H 0.49976 0.689444 0.558921 0.082 Uiso 1 1 calc R U . . .
H4B H 0.436113 0.566583 0.570413 0.082 Uiso 1 1 calc R U . . .
H4C H 0.524177 0.524496 0.553854 0.082 Uiso 1 1 calc R U . . .
C5 C 0.6601(4) 0.1925(9) 0.5823(3) 0.0333(16) Uani 1 1 d . . . . .
C6 C 0.7518(4) 0.2056(9) 0.5966(3) 0.0415(19) Uani 1 1 d . . . . .
H6A H 0.782857 0.151863 0.574677 0.062 Uiso 1 1 calc R U . . .
H6B H 0.763546 0.166693 0.627901 0.062 Uiso 1 1 calc R U . . .
H6C H 0.767912 0.306695 0.596226 0.062 Uiso 1 1 calc R U . . .
C7 C 0.6415(5) 0.2503(12) 0.5332(3) 0.052(2) Uani 1 1 d . . . . .
H7A H 0.663175 0.347865 0.531331 0.077 Uiso 1 1 calc R U . . .
H7B H 0.581921 0.251429 0.525451 0.077 Uiso 1 1 calc R U . . .
H7C H 0.667527 0.188697 0.511108 0.077 Uiso 1 1 calc R U . . .
C8 C 0.6335(5) 0.0386(9) 0.5866(3) 0.0424(19) Uani 1 1 d . . . . .
H8A H 0.578263 0.026437 0.571096 0.064 Uiso 1 1 calc R U . . .
H8B H 0.632983 0.013335 0.619471 0.064 Uiso 1 1 calc R U . . .
H8C H 0.672089 -0.023977 0.571887 0.064 Uiso 1 1 calc R U . . .
C9 C 0.3890(4) 0.2025(9) 0.5681(3) 0.0370(17) Uani 1 1 d . . . . .
C10 C 0.3723(5) 0.2434(12) 0.5169(3) 0.055(2) Uani 1 1 d . . . . .
H10A H 0.373274 0.347958 0.51377 0.083 Uiso 1 1 calc R U . . .
H10B H 0.318305 0.207082 0.505043 0.083 Uiso 1 1 calc R U . . .
H10C H 0.414839 0.201472 0.498948 0.083 Uiso 1 1 calc R U . . .
C11 C 0.3842(5) 0.0424(10) 0.5740(4) 0.057(3) Uani 1 1 d . . . . .
H11A H 0.32801 0.009887 0.565151 0.086 Uiso 1 1 calc R U . . .
H11B H 0.399336 0.017419 0.606528 0.086 Uiso 1 1 calc R U . . .
H11C H 0.4222 -0.004212 0.554151 0.086 Uiso 1 1 calc R U . . .
C12 C 0.3295(5) 0.2796(10) 0.5976(3) 0.048(2) Uani 1 1 d . . . . .
H12A H 0.341313 0.252549 0.63028 0.072 Uiso 1 1 calc R U . . .
H12B H 0.272983 0.252472 0.587263 0.072 Uiso 1 1 calc R U . . .
H12C H 0.336071 0.383374 0.594358 0.072 Uiso 1 1 calc R U . . .
C13 C 0.6488(5) 0.4714(8) 0.7936(3) 0.0371(17) Uani 1 1 d . . . . .
H13 H 0.624518 0.491426 0.821736 0.045 Uiso 1 1 calc R U . . .
C14 C 0.7264(4) 0.5063(8) 0.7847(3) 0.0354(17) Uani 1 1 d . . . . .
H14 H 0.766049 0.554782 0.804911 0.042 Uiso 1 1 calc R U . . .
C15 C 0.6670(4) 0.3967(9) 0.7250(3) 0.0368(17) Uani 1 1 d . . . . .
H15 H 0.658615 0.353636 0.695239 0.044 Uiso 1 1 calc R U . . .
C16 C 0.8121(5) 0.4689(11) 0.7170(3) 0.046(2) Uani 1 1 d . . . . .
H16A H 0.830241 0.570068 0.71673 0.055 Uiso 1 1 calc R U . . .
H16B H 0.800963 0.437186 0.684376 0.055 Uiso 1 1 calc R U . . .
C17 C 0.8794(5) 0.3778(10) 0.7407(4) 0.052(2) Uani 1 1 d . . . . .
H17A H 0.888435 0.405945 0.773429 0.077 Uiso 1 1 calc R U . . .
H17B H 0.930258 0.391585 0.725425 0.077 Uiso 1 1 calc R U . . .
H17C H 0.863256 0.276756 0.738724 0.077 Uiso 1 1 calc R U . . .
Co1 Co 0.5 0.30279(14) 0.75 0.0281(3) Uani 1 2 d S T P . .
N1 N 0.6102(3) 0.4021(6) 0.7555(2) 0.0294(13) Uani 1 1 d . . . . .
N2 N 0.7363(4) 0.4581(7) 0.7410(2) 0.0345(14) Uani 1 1 d . . . . .
O1 O 0.5123(3) 0.4561(5) 0.64409(17) 0.0286(10) Uani 1 1 d . . . . .
O2 O 0.6211(3) 0.2826(5) 0.61428(17) 0.0288(10) Uani 1 1 d . . . . .
O3 O 0.4715(3) 0.2491(5) 0.58031(17) 0.0304(11) Uani 1 1 d . . . . .
S1 S 0.50350(11) 0.15822(18) 0.68398(6) 0.0319(4) Uani 1 1 d . . . . .
Si1 Si 0.52551(11) 0.2900(2) 0.62828(7) 0.0257(4) Uani 1 1 d . . . . .

loop_
_atom_site_aniso_label
_atom_site_aniso_U_11
_atom_site_aniso_U_22
_atom_site_aniso_U_33
_atom_site_aniso_U_23
_atom_site_aniso_U_13
_atom_site_aniso_U_12
C1 0.041(4) 0.022(3) 0.049(5) 0.007(3) 0.008(4) -0.001(3)
C2 0.047(4) 0.023(4) 0.079(7) -0.001(4) 0.013(4) 0.003(3)
C3 0.037(4) 0.034(4) 0.094(8) 0.011(5) 0.013(5) -0.003(3)
C4 0.063(5) 0.049(5) 0.051(6) 0.022(4) -0.003(5) 0.001(4)
C5 0.031(3) 0.041(4) 0.028(4) 0.000(3) 0.004(3) 0.007(3)
C6 0.034(4) 0.043(5) 0.048(5) 0.010(4) 0.009(3) 0.007(3)
C7 0.040(4) 0.084(7) 0.032(4) 0.009(4) 0.011(4) 0.014(4)
C8 0.041(4) 0.039(4) 0.048(5) -0.011(4) 0.007(4) 0.004(3)
C9 0.028(3) 0.040(4) 0.042(4) -0.004(4) 0.000(3) 0.002(3)
C10 0.035(4) 0.087(7) 0.041(5) -0.008(5) -0.009(4) -0.005(4)
C11 0.044(4) 0.043(5) 0.086(8) -0.010(5) 0.005(5) -0.009(4)
C12 0.031(4) 0.059(6) 0.055(5) -0.003(5) 0.002(4) 0.007(4)
C13 0.039(4) 0.036(4) 0.037(4) -0.004(3) 0.010(3) -0.005(3)
C14 0.034(4) 0.037(4) 0.035(4) -0.006(3) 0.002(3) -0.011(3)
C15 0.032(3) 0.050(5) 0.029(4) 0.002(3) 0.000(3) 0.002(3)
C16 0.030(4) 0.071(6) 0.036(5) -0.002(4) 0.003(3) -0.004(4)
C17 0.036(4) 0.045(5) 0.074(7) -0.018(5) 0.001(4) 0.002(3)
Co1 0.0304(6) 0.0251(7) 0.0294(7) 0 0.0063(6) 0
N1 0.032(3) 0.028(3) 0.028(3) 0.000(3) 0.003(3) -0.002(2)
N2 0.028(3) 0.047(4) 0.029(4) -0.001(3) 0.002(3) -0.003(3)
O1 0.034(2) 0.022(2) 0.030(3) 0.004(2) 0.003(2) 0.0026(19)
O2 0.029(2) 0.031(3) 0.026(2) -0.002(2) 0.003(2) 0.002(2)
O3 0.028(2) 0.034(3) 0.028(3) -0.004(2) 0.000(2) -0.003(2)
S1 0.0435(9) 0.0244(8) 0.0284(9) 0.0008(7) 0.0069(8) 0.0007(7)
Si1 0.0282(8) 0.0250(9) 0.0240(9) 0.0003(8) 0.0022(7) 0.0018(7)

loop_
_atom_type_symbol
_atom_type_description
_atom_type_scat_dispersion_real
_atom_type_scat_dispersion_imag
_atom_type_scat_source
C C 0.0033 0.0016 'International Tables Vol C Tables 4.2.6.8 and 6.1.1.4'
H H 0 0 'International Tables Vol C Tables 4.2.6.8 and 6.1.1.4'
Co Co 0.3494 0.9721 'International Tables Vol C Tables 4.2.6.8 and 6.1.1.4'
N N 0.0061 0.0033 'International Tables Vol C Tables 4.2.6.8 and 6.1.1.4'
O O 0.0106 0.006 'International Tables Vol C Tables 4.2.6.8 and 6.1.1.4'
S S 0.1246 0.1234 'International Tables Vol C Tables 4.2.6.8 and 6.1.1.4'
Si Si 0.0817 0.0704 'International Tables Vol C Tables 4.2.6.8 and 6.1.1.4'

loop_
_geom_angle_atom_site_label_1
_geom_angle_atom_site_label_2
_geom_angle_atom_site_label_3
_geom_angle
_geom_angle_site_symmetry_1
_geom_angle_site_symmetry_3
_geom_angle_publ_flag
O1 C1 C2 105.5(6) . . ?
O1 C1 C4 110.3(7) . . ?
C2 C1 C4 110.4(7) . . ?
O1 C1 C3 110.1(6) . . ?
C2 C1 C3 108.7(7) . . ?
C4 C1 C3 111.6(8) . . ?
C1 C2 H2A 109.5 . . ?
C1 C2 H2B 109.5 . . ?
H2A C2 H2B 109.5 . . ?
C1 C2 H2C 109.5 . . ?
H2A C2 H2C 109.5 . . ?
H2B C2 H2C 109.5 . . ?
C1 C3 H3A 109.5 . . ?
C1 C3 H3B 109.5 . . ?
H3A C3 H3B 109.5 . . ?
C1 C3 H3C 109.5 . . ?
H3A C3 H3C 109.5 . . ?
H3B C3 H3C 109.5 . . ?
C1 C4 H4A 109.5 . . ?
C1 C4 H4B 109.5 . . ?
H4A C4 H4B 109.5 . . ?
C1 C4 H4C 109.5 . . ?
H4A C4 H4C 109.5 . . ?
H4B C4 H4C 109.5 . . ?
O2 C5 C8 111.1(6) . . ?
O2 C5 C6 104.9(6) . . ?
C8 C5 C6 109.7(7) . . ?
O2 C5 C7 109.0(6) . . ?
C8 C5 C7 112.1(7) . . ?
C6 C5 C7 109.8(7) . . ?
C5 C6 H6A 109.5 . . ?
C5 C6 H6B 109.5 . . ?
H6A C6 H6B 109.5 . . ?
C5 C6 H6C 109.5 . . ?
H6A C6 H6C 109.5 . . ?
H6B C6 H6C 109.5 . . ?
C5 C7 H7A 109.5 . . ?
C5 C7 H7B 109.5 . . ?
H7A C7 H7B 109.5 . . ?
C5 C7 H7C 109.5 . . ?
H7A C7 H7C 109.5 . . ?
H7B C7 H7C 109.5 . . ?
C5 C8 H8A 109.5 . . ?
C5 C8 H8B 109.5 . . ?
H8A C8 H8B 109.5 . . ?
C5 C8 H8C 109.5 . . ?
H8A C8 H8C 109.5 . . ?
H8B C8 H8C 109.5 . . ?
O3 C9 C11 109.2(6) . . ?
O3 C9 C12 110.3(6) . . ?
C11 C9 C12 111.3(8) . . ?
O3 C9 C10 104.6(6) . . ?
C11 C9 C10 110.5(8) . . ?
C12 C9 C10 110.7(7) . . ?
C9 C10 H10A 109.5 . . ?
C9 C10 H10B 109.5 . . ?
H10A C10 H10B 109.5 . . ?
C9 C10 H10C 109.5 . . ?
H10A C10 H10C 109.5 . . ?
H10B C10 H10C 109.5 . . ?
C9 C11 H11A 109.5 . . ?
C9 C11 H11B 109.5 . . ?
H11A C11 H11B 109.5 . . ?
C9 C11 H11C 109.5 . . ?
H11A C11 H11C 109.5 . . ?
H11B C11 H11C 109.5 . . ?
C9 C12 H12A 109.5 . . ?
C9 C12 H12B 109.5 . . ?
H12A C12 H12B 109.5 . . ?
C9 C12 H12C 109.5 . . ?
H12A C12 H12C 109.5 . . ?
H12B C12 H12C 109.5 . . ?
C14 C13 N1 109.5(7) . . ?
C14 C13 H13 125.3 . . ?
N1 C13 H13 125.3 . . ?
C13 C14 N2 106.3(7) . . ?
C13 C14 H14 126.9 . . ?
N2 C14 H14 126.9 . . ?
N2 C15 N1 112.1(7) . . ?
N2 C15 H15 123.9 . . ?
N1 C15 H15 123.9 . . ?
N2 C16 C17 110.9(7) . . ?
N2 C16 H16A 109.5 . . ?
C17 C16 H16A 109.5 . . ?
N2 C16 H16B 109.5 . . ?
C17 C16 H16B 109.5 . . ?
H16A C16 H16B 108.1 . . ?
C16 C17 H17A 109.5 . . ?
C16 C17 H17B 109.5 . . ?
H17A C17 H17B 109.5 . . ?
C16 C17 H17C 109.5 . . ?
H17A C17 H17C 109.5 . . ?
H17B C17 H17C 109.5 . . ?
N1 Co1 N1 125.3(3) . 2_656 ?
N1 Co1 S1 104.37(18) . . ?
N1 Co1 S1 106.37(18) 2_656 . ?
N1 Co1 S1 106.37(18) . 2_656 ?
N1 Co1 S1 104.37(18) 2_656 2_656 ?
S1 Co1 S1 109.57(10) . 2_656 ?
C15 N1 C13 104.3(6) . . ?
C15 N1 Co1 126.5(5) . . ?
C13 N1 Co1 128.5(5) . . ?
C15 N2 C14 107.8(6) . . ?
C15 N2 C16 126.5(7) . . ?
C14 N2 C16 125.7(6) . . ?
C1 O1 Si1 132.0(5) . . ?
C5 O2 Si1 131.4(5) . . ?
C9 O3 Si1 135.7(5) . . ?
Si1 S1 Co1 107.85(9) . . ?
O3 Si1 O1 112.7(3) . . ?
O3 Si1 O2 103.9(3) . . ?
O1 Si1 O2 104.9(3) . . ?
O3 Si1 S1 113.9(2) . . ?
O1 Si1 S1 108.0(2) . . ?
O2 Si1 S1 113.1(2) . . ?

loop_
_geom_bond_atom_site_label_1
_geom_bond_atom_site_label_2
_geom_bond_distance
_geom_bond_site_symmetry_2
_geom_bond_publ_flag
C1 O1 1.455(8) . ?
C1 C2 1.519(11) . ?
C1 C4 1.523(12) . ?
C1 C3 1.530(10) . ?
C2 H2A 0.98 . ?
C2 H2B 0.98 . ?
C2 H2C 0.98 . ?
C3 H3A 0.98 . ?
C3 H3B 0.98 . ?
C3 H3C 0.98 . ?
C4 H4A 0.98 . ?
C4 H4B 0.98 . ?
C4 H4C 0.98 . ?
C5 O2 1.436(9) . ?
C5 C8 1.509(11) . ?
C5 C6 1.524(10) . ?
C5 C7 1.526(11) . ?
C6 H6A 0.98 . ?
C6 H6B 0.98 . ?
C6 H6C 0.98 . ?
C7 H7A 0.98 . ?
C7 H7B 0.98 . ?
C7 H7C 0.98 . ?
C8 H8A 0.98 . ?
C8 H8B 0.98 . ?
C8 H8C 0.98 . ?
C9 O3 1.432(8) . ?
C9 C11 1.507(12) . ?
C9 C12 1.524(11) . ?
C9 C10 1.531(12) . ?
C10 H10A 0.98 . ?
C10 H10B 0.98 . ?
C10 H10C 0.98 . ?
C11 H11A 0.98 . ?
C11 H11B 0.98 . ?
C11 H11C 0.98 . ?
C12 H12A 0.98 . ?
C12 H12B 0.98 . ?
C12 H12C 0.98 . ?
C13 C14 1.352(11) . ?
C13 N1 1.384(10) . ?
C13 H13 0.95 . ?
C14 N2 1.362(10) . ?
C14 H14 0.95 . ?
C15 N2 1.317(10) . ?
C15 N1 1.330(10) . ?
C15 H15 0.95 . ?
C16 N2 1.471(9) . ?
C16 C17 1.509(12) . ?
C16 H16A 0.99 . ?
C16 H16B 0.99 . ?
C17 H17A 0.98 . ?
C17 H17B 0.98 . ?
C17 H17C 0.98 . ?
Co1 N1 2.018(6) . ?
Co1 N1 2.018(6) 2_656 ?
Co1 S1 2.341(2) . ?
Co1 S1 2.341(2) 2_656 ?
O1 Si1 1.636(5) . ?
O2 Si1 1.645(5) . ?
O3 Si1 1.626(5) . ?
S1 Si1 2.080(3) . ?
